data_7002337
loop_
_publ_author_name
'Marchetti, Fabio'
'Pampaloni, Guido'
'Zacchini, Stefano'

_publ_section_title
;
 The reactivity of 1,1-dialkoxyalkanes with niobium and tantalum
 pentahalides. Formation of coordination compounds, C--H and C--C bond
 activation and the X-ray structure of the stable carboxonium species
 [Me2C&#xE001;CHC(&#xE001;OMe)Me][NbCl5(OMe)]
;
_journal_issue 38
_journal_name_full 'Dalton Transactions'
_journal_page_first 8096
_journal_page_last 8106
_journal_paper_doi 10.1039/b907774j
_journal_year 2009
_chemical_formula_sum 'C4 H12 Br6 O4 Ta2'
_chemical_formula_weight 965.50
_chemical_name_systematic
;
?
;
_space_group_IT_number 2
_symmetry_cell_setting triclinic
_symmetry_space_group_name_Hall '-P 1'
_symmetry_space_group_name_H-M 'P -1'
_atom_sites_solution_hydrogens geom
_atom_sites_solution_primary direct
_atom_sites_solution_secondary difmap
_audit_creation_method SHELXL-97
_cell_angle_alpha 75.974(7)
_cell_angle_beta 80.170(8)
_cell_angle_gamma 76.556(8)
_cell_formula_units_Z 1
_cell_length_a 6.510(4)
_cell_length_b 7.174(4)
_cell_length_c 9.206(5)
_cell_measurement_reflns_used 2205
_cell_measurement_temperature 100(2)
_cell_measurement_theta_max 27.778
_cell_measurement_theta_min 2.297
_cell_volume 402.7(4)
_computing_structure_refinement 'SHELXL-97 (Sheldrick, 1997)'
_computing_structure_solution 'SHELXS-97 (Sheldrick, 1990)'
_diffrn_ambient_temperature 100(2)
_diffrn_measured_fraction_theta_full 0.989
_diffrn_measured_fraction_theta_max 0.989
_diffrn_measurement_device_type 'CCD area detector'
_diffrn_measurement_method 'phi and omega scans'
_diffrn_radiation_monochromator graphite
_diffrn_radiation_source 'fine-focus sealed tube'
_diffrn_radiation_type MoK\a
_diffrn_radiation_wavelength 0.71073
_diffrn_reflns_av_R_equivalents 0.0493
_diffrn_reflns_av_sigmaI/netI 0.0594
_diffrn_reflns_limit_h_max 7
_diffrn_reflns_limit_h_min -7
_diffrn_reflns_limit_k_max 8
_diffrn_reflns_limit_k_min -8
_diffrn_reflns_limit_l_max 10
_diffrn_reflns_limit_l_min -10
_diffrn_reflns_number 3442
_diffrn_reflns_theta_full 25.02
_diffrn_reflns_theta_max 25.02
_diffrn_reflns_theta_min 2.30
_exptl_absorpt_coefficient_mu 28.453
_exptl_absorpt_correction_T_max 0.1631
_exptl_absorpt_correction_T_min 0.1089
_exptl_absorpt_correction_type empirical
_exptl_crystal_colour pale-yellow
_exptl_crystal_density_diffrn 3.981
_exptl_crystal_density_method 'not measured'
_exptl_crystal_description plate
_exptl_crystal_F_000 424
_exptl_crystal_size_max 0.11
_exptl_crystal_size_mid 0.10
_exptl_crystal_size_min 0.10
_refine_diff_density_max 6.828
_refine_diff_density_min -3.193
_refine_diff_density_rms 0.657
_refine_ls_extinction_method none
_refine_ls_goodness_of_fit_ref 1.106
_refine_ls_hydrogen_treatment constr
_refine_ls_matrix_type full
_refine_ls_number_parameters 75
_refine_ls_number_reflns 1409
_refine_ls_number_restraints 19
_refine_ls_restrained_S_all 1.111
_refine_ls_R_factor_all 0.0940
_refine_ls_R_factor_gt 0.0746
_refine_ls_shift/su_max 0.000
_refine_ls_shift/su_mean 0.000
_refine_ls_structure_factor_coef Fsqd
_refine_ls_weighting_details 'calc w=1/[\s^2^(Fo^2^)+(0.1047P)^2^+38.0200P] where P=(Fo^2^+2Fc^2^)/3'
_refine_ls_weighting_scheme calc
_refine_ls_wR_factor_gt 0.1949
_refine_ls_wR_factor_ref 0.2086
_reflns_number_gt 1114
_reflns_number_total 1409
_reflns_threshold_expression >2sigma(I)
_cod_data_source_file b907774j.txt
_cod_data_source_block pp-1
_cod_original_sg_symbol_H-M P-1
_cod_database_code 7002337

loop_
_symmetry_equiv_pos_as_xyz
'x, y, z'
'-x, -y, -z'

loop_
_atom_site_label
_atom_site_type_symbol
_atom_site_fract_x
_atom_site_fract_y
_atom_site_fract_z
_atom_site_U_iso_or_equiv
_atom_site_adp_type
_atom_site_occupancy
_atom_site_symmetry_multiplicity
_atom_site_calc_flag
_atom_site_refinement_flags
_atom_site_disorder_assembly
_atom_site_disorder_group
M1 Ta 0.48585(16) 0.93386(14) 0.19302(11) 0.0177(4) Uani 1 1 d U . .
Br1 Br 0.2459(5) 1.2448(5) 0.2213(4) 0.0395(8) Uani 1 1 d U . .
Br2 Br 0.7313(6) 0.9937(6) 0.3428(4) 0.0481(9) Uani 1 1 d U . .
Br3 Br 0.7379(5) 0.6227(5) 0.1702(4) 0.0410(8) Uani 1 1 d U . .
O1 O 0.354(3) 0.919(3) 0.011(2) 0.025(3) Uani 1 1 d U . .
C1 C 0.222(5) 0.781(5) 0.026(3) 0.037(7) Uani 1 1 d U . .
H1A H 0.3116 0.6521 0.0201 0.056 Uiso 1 1 calc R . .
H1B H 0.1311 0.8236 -0.0546 0.056 Uiso 1 1 calc R . .
H1C H 0.1339 0.7723 0.1243 0.056 Uiso 1 1 calc R . .
O2 O 0.321(3) 0.795(3) 0.330(2) 0.032(3) Uani 1 1 d U . .
C2 C 0.226(5) 0.647(4) 0.429(3) 0.033(7) Uani 1 1 d U . .
H2A H 0.0876 0.6510 0.3990 0.049 Uiso 1 1 calc R . .
H2B H 0.2055 0.6694 0.5322 0.049 Uiso 1 1 calc R . .
H2C H 0.3179 0.5188 0.4259 0.049 Uiso 1 1 calc R . .

loop_
_atom_site_aniso_label
_atom_site_aniso_U_11
_atom_site_aniso_U_22
_atom_site_aniso_U_33
_atom_site_aniso_U_23
_atom_site_aniso_U_13
_atom_site_aniso_U_12
M1 0.0197(6) 0.0223(6) 0.0114(6) -0.0028(4) 0.0069(4) -0.0124(4)
Br1 0.0435(18) 0.0357(15) 0.0339(17) -0.0111(13) 0.0100(13) -0.0042(13)
Br2 0.0473(19) 0.068(2) 0.0350(18) -0.0152(16) 0.0026(14) -0.0243(17)
Br3 0.0412(18) 0.0373(16) 0.0384(18) -0.0047(13) 0.0022(14) -0.0042(13)
O1 0.034(8) 0.025(7) 0.016(6) -0.001(5) 0.006(5) -0.017(5)
C1 0.042(18) 0.050(18) 0.026(15) 0.003(13) -0.004(12) -0.036(14)
O2 0.034(7) 0.039(5) 0.017(6) 0.009(7) 0.009(6) -0.017(5)
C2 0.040(17) 0.024(13) 0.029(16) 0.005(10) 0.008(12) -0.019(11)

loop_
_atom_type_symbol
_atom_type_description
_atom_type_scat_dispersion_real
_atom_type_scat_dispersion_imag
_atom_type_scat_source
Br Br -0.2901 2.4595 'International Tables Vol C Tables 4.2.6.8 and 6.1.1.4'
O O 0.0106 0.0060 'International Tables Vol C Tables 4.2.6.8 and 6.1.1.4'
Ta Ta -0.7052 6.5227 'International Tables Vol C Tables 4.2.6.8 and 6.1.1.4'
C C 0.0033 0.0016 'International Tables Vol C Tables 4.2.6.8 and 6.1.1.4'
H H 0.0000 0.0000 'International Tables Vol C Tables 4.2.6.8 and 6.1.1.4'

loop_
_geom_angle_atom_site_label_1
_geom_angle_atom_site_label_2
_geom_angle_atom_site_label_3
_geom_angle
_geom_angle_site_symmetry_1
_geom_angle_site_symmetry_3
_geom_angle_publ_flag
O2 Ta1 O1 95.8(8) . . ?
O2 Ta1 O1 165.7(8) . 2_675 ?
O1 Ta1 O1 70.0(8) . 2_675 ?
O2 Ta1 Br2 103.1(7) . . ?
O1 Ta1 Br2 160.7(5) . . ?
O1 Ta1 Br2 91.0(5) 2_675 . ?
O2 Ta1 Br1 92.4(7) . . ?
O1 Ta1 Br1 92.9(5) . . ?
O1 Ta1 Br1 90.0(5) 2_675 . ?
Br2 Ta1 Br1 90.29(13) . . ?
O2 Ta1 Br3 88.2(7) . . ?
O1 Ta1 Br3 89.3(5) . . ?
O1 Ta1 Br3 90.0(5) 2_675 . ?
Br2 Ta1 Br3 87.45(13) . . ?
Br1 Ta1 Br3 177.74(13) . . ?
C1 O1 Ta1 120.0(16) . . ?
C1 O1 Ta1 127.7(17) . 2_675 ?
Ta1 O1 Ta1 110.0(8) . 2_675 ?
O1 C1 H1A 109.5 . . ?
O1 C1 H1B 109.5 . . ?
H1A C1 H1B 109.5 . . ?
O1 C1 H1C 109.5 . . ?
H1A C1 H1C 109.5 . . ?
H1B C1 H1C 109.5 . . ?
C2 O2 Ta1 167(2) . . ?
O2 C2 H2A 109.5 . . ?
O2 C2 H2B 109.5 . . ?
H2A C2 H2B 109.5 . . ?
O2 C2 H2C 109.5 . . ?
H2A C2 H2C 109.5 . . ?
H2B C2 H2C 109.5 . . ?

loop_
_geom_bond_atom_site_label_1
_geom_bond_atom_site_label_2
_geom_bond_distance
_geom_bond_site_symmetry_2
_geom_bond_publ_flag
Ta1 O2 1.775(17) . ?
Ta1 O1 2.041(19) . ?
Ta1 O1 2.149(17) 2_675 ?
Ta1 Br2 2.449(4) . ?
Ta1 Br1 2.451(3) . ?
Ta1 Br3 2.475(3) . ?
O1 C1 1.42(3) . ?
O1 Ta1 2.149(17) 2_675 ?
C1 H1A 0.9800 . ?
C1 H1B 0.9800 . ?
C1 H1C 0.9800 . ?
O2 C2 1.41(3) . ?
C2 H2A 0.9800 . ?
C2 H2B 0.9800 . ?
C2 H2C 0.9800 . ?

loop_
_geom_torsion_atom_site_label_1
_geom_torsion_atom_site_label_2
_geom_torsion_atom_site_label_3
_geom_torsion_atom_site_label_4
_geom_torsion
_geom_torsion_site_symmetry_1
_geom_torsion_site_symmetry_2
_geom_torsion_site_symmetry_3
_geom_torsion_site_symmetry_4
_geom_torsion_publ_flag
O2 Ta1 O1 C1 -14(2) . . . . ?
O1 Ta1 O1 C1 164(3) 2_675 . . . ?
Br2 Ta1 O1 C1 153.8(18) . . . . ?
Br1 Ta1 O1 C1 -107(2) . . . . ?
Br3 Ta1 O1 C1 74(2) . . . . ?
O2 Ta1 O1 Ta1 -178.3(9) . . . 2_675 ?
O1 Ta1 O1 Ta1 0.0 2_675 . . 2_675 ?
Br2 Ta1 O1 Ta1 -10(2) . . . 2_675 ?
Br1 Ta1 O1 Ta1 89.0(7) . . . 2_675 ?
Br3 Ta1 O1 Ta1 -90.2(7) . . . 2_675 ?
O1 Ta1 O2 C2 83(9) . . . . ?
O1 Ta1 O2 C2 77(10) 2_675 . . . ?
Br2 Ta1 O2 C2 -93(9) . . . . ?
Br1 Ta1 O2 C2 176(9) . . . . ?
Br3 Ta1 O2 C2 -6(9) . . . . ?
